data_2312589
loop_
_publ_author_name
'Bikzhanova, Galina A.'
'Guzei, Ilia A.'

_publ_section_title
;
 Coordination variety of phenyltetrazolato and dimethylamido ligands in
 dimeric Ti, Zr, and Ta complexes.
;
_journal_coeditor_code EF3059
_journal_issue 9
_journal_name_full 'Acta crystallographica. Section C, Structural chemistry'
_journal_paper_doi 10.1107/S2053229624007411
_journal_volume 80
_journal_year 2024
_chemical_formula_iupac '(C2 H8 N) [Ti2 (C7 H5 N4)5 (C2 H6 N1)4], 1.45C6 H6'
_chemical_formula_moiety 'C2 H8 N +, C43 H49 N24 Ti2 -, 0.5[], 0.5[]'
_chemical_formula_sum 'C45 H57 N25 Ti2'
_chemical_formula_weight 1043.95
_chemical_name_systematic
;Bis(dimethylammonium)
tris(\m-5-phenyltetrazolato-\k^2^<i>N</i>^2^:<i>N</i>^3^)bis[bis(dimethylamido)(5-phenyltetrazolato-\k<i>N</i>^2^)titanium]
benzene 1.45-solvate
;
_space_group_crystal_system monoclinic
_space_group_IT_number 14
_space_group_name_Hall '-P 2ybc'
_space_group_name_H-M_alt 'P 1 21/c 1'
_atom_sites_solution_hydrogens geom
_atom_sites_solution_primary direct
_audit_creation_method
;
Olex2 1.5-dev
(compiled 2024.06.15 svn.r5e56dd67 for OlexSys, GUI svn.r6981)
;
_cell_angle_alpha 90
_cell_angle_beta 93.8570(10)
_cell_angle_gamma 90
_cell_formula_units_Z 4
_cell_length_a 11.6292(9)
_cell_length_b 22.6611(17)
_cell_length_c 22.3631(17)
_cell_measurement_reflns_used 22219
_cell_measurement_temperature 100
_cell_measurement_theta_max 26.381
_cell_measurement_theta_min 2.222
_cell_volume 5880.0(8)
_computing_cell_refinement
;
SAINT (Bruker, 2018)
;
_computing_data_collection
;
APEX3 (Bruker, 2018)
;
_computing_data_reduction
;
SAINT (Bruker, 2018)
;
_computing_molecular_graphics
;
OLEX2 (Dolomanov <i>et al.</i>, 2009)
;
_computing_publication_material
;
OLEX2 (Dolomanov <i>et al.</i>, 2009)
;
_computing_structure_refinement
;
SHELXL2018 (Sheldrick, 2015<i>b</i>)
;
_computing_structure_solution
;
SHELXS (Sheldrick, 2008)
;
_diffrn_ambient_temperature 100.15
_diffrn_detector_area_resol_mean 8
_diffrn_measured_fraction_theta_full 0.999
_diffrn_measured_fraction_theta_max 0.999
_diffrn_measurement_device_type 'Bruker SMART APEX CCD area detector'
_diffrn_measurement_method '\w and \f scans'
_diffrn_radiation_monochromator graphite
_diffrn_radiation_type MoK\a
_diffrn_radiation_wavelength 0.71073
_diffrn_reflns_av_R_equivalents 0.0416
_diffrn_reflns_av_unetI/netI 0.0390
_diffrn_reflns_limit_h_max 14
_diffrn_reflns_limit_h_min -14
_diffrn_reflns_limit_k_max 27
_diffrn_reflns_limit_k_min -27
_diffrn_reflns_limit_l_max 27
_diffrn_reflns_limit_l_min -27
_diffrn_reflns_number 46383
_diffrn_reflns_theta_full 25.000
_diffrn_reflns_theta_max 25.999
_diffrn_reflns_theta_min 1.797
_diffrn_source 'sealed tube'
_diffrn_source_current 40.0
_diffrn_source_power 1.6
_diffrn_source_voltage 40.0
_exptl_absorpt_coefficient_mu 0.324
_exptl_absorpt_correction_T_max 0.7454
_exptl_absorpt_correction_T_min 0.5761
_exptl_absorpt_correction_type multi-scan
_exptl_absorpt_process_details
;
(SADABS; Bruker, 2018)
;
_exptl_crystal_colour brown
_exptl_crystal_density_diffrn 1.179
_exptl_crystal_description block
_exptl_crystal_F_000 2184
_exptl_crystal_size_max 0.4
_exptl_crystal_size_mid 0.3
_exptl_crystal_size_min 0.2
_refine_diff_density_max 0.534
_refine_diff_density_min -0.415
_refine_ls_extinction_method none
_refine_ls_goodness_of_fit_ref 1.087
_refine_ls_hydrogen_treatment constr
_refine_ls_matrix_type full
_refine_ls_number_parameters 826
_refine_ls_number_reflns 11558
_refine_ls_number_restraints 898
_refine_ls_restrained_S_all 1.053
_refine_ls_R_factor_all 0.0668
_refine_ls_R_factor_gt 0.0496
_refine_ls_shift/su_max 0.001
_refine_ls_shift/su_mean 0.000
_refine_ls_structure_factor_coef Fsqd
_refine_ls_weighting_details 'w=1/[\s^2^(Fo^2^)+(0.0726P)^2^+2.6632P] where P=(Fo^2^+2Fc^2^)/3'
_refine_ls_weighting_scheme calc
_refine_ls_wR_factor_gt 0.1367
_refine_ls_wR_factor_ref 0.1415
_reflns_number_gt 8907
_reflns_number_total 11558
_reflns_threshold_expression 'I > 2\s(I)'
_cod_data_source_file ef3059.cif
_cod_data_source_block 1
_cod_database_code 2312589
_shelx_space_group_comment
;
The symmetry employed for this shelxl refinement is uniquely defined
by the following loop, which should always be used as a source of
symmetry information in preference to the above space-group names.
They are only intended as comments.
;
_shelx_estimated_absorpt_t_min 0.881
_shelx_estimated_absorpt_t_max 0.938

loop_
_space_group_symop_operation_xyz
'x, y, z'
'-x, y+1/2, -z+1/2'
'-x, -y, -z'
'x, -y-1/2, z-1/2'

loop_
_atom_site_type_symbol
_atom_site_label
_atom_site_fract_x
_atom_site_fract_y
_atom_site_fract_z
_atom_site_U_iso_or_equiv
_atom_site_adp_type
_atom_site_calc_flag
_atom_site_occupancy
_atom_site_disorder_assembly
_atom_site_disorder_group
Ti Ti1 0.74516(3) 0.20237(2) 0.62569(2) 0.02525(11) Uani d 1 . .
Ti Ti2 0.56820(4) 0.29739(2) 0.75626(2) 0.02952(12) Uani d 1 . .
N N1 0.76100(19) 0.02299(8) 0.68243(9) 0.0363(5) Uani d 1 . .
N N2 0.73530(18) 0.08001(9) 0.68754(9) 0.0362(5) Uani d 1 . .
N N3 0.76913(16) 0.10915(8) 0.64050(9) 0.0294(4) Uani d 1 . .
N N4 0.81803(16) 0.07150(8) 0.60321(9) 0.0299(4) Uani d 1 . .
N N5 0.89897(17) 0.22772(9) 0.61966(9) 0.0349(5) Uani d 1 . .
N N6 0.70669(17) 0.18977(8) 0.54308(9) 0.0307(4) Uani d 1 . .
N N7 0.71383(17) 0.33132(8) 0.58545(8) 0.0298(4) Uani d 1 . .
N N8 0.68922(16) 0.29481(8) 0.62947(8) 0.0280(4) Uani d 1 . .
N N9 0.63051(16) 0.32360(8) 0.66955(8) 0.0284(4) Uani d 1 . .
N N10 0.61479(17) 0.37954(8) 0.65171(9) 0.0327(4) Uani d 1 . .
N N11 0.50202(16) 0.14395(8) 0.63901(9) 0.0303(4) Uani d 1 . .
N N12 0.56788(16) 0.18867(8) 0.65889(8) 0.0269(4) Uani d 1 . .
N N13 0.51682(16) 0.21748(8) 0.70183(8) 0.0279(4) Uani d 1 . .
N N14 0.41627(18) 0.19155(9) 0.71021(10) 0.0370(5) Uani d 1 . .
N N15 0.88137(18) 0.18841(9) 0.75326(9) 0.0349(5) Uani d 1 . .
N N16 0.78387(17) 0.21064(8) 0.72730(9) 0.0305(4) Uani d 1 . .
N N17 0.72863(18) 0.24070(9) 0.76779(9) 0.0365(5) Uani d 1 . .
N N18 0.7888(2) 0.23883(10) 0.82038(10) 0.0482(6) Uani d 1 . .
N N19 0.42108(19) 0.33433(9) 0.74992(9) 0.0382(5) Uani d 1 . .
N N20 0.6561(2) 0.35954(9) 0.79243(10) 0.0448(5) Uani d 1 . .
N N21 0.5049(2) 0.18095(9) 0.89978(9) 0.0456(6) Uani d 1 . .
N N22 0.5435(3) 0.19430(9) 0.84678(10) 0.0521(7) Uani d 1 . .
N N23 0.52220(19) 0.25073(9) 0.83493(9) 0.0360(5) Uani d 1 . .
N N24 0.46968(17) 0.27568(8) 0.88041(9) 0.0312(4) Uani d 1 . .
N N25 0.6039(10) 0.0924(3) 0.7906(3) 0.0421(19) Uani d 0.543(15) A 1
H H25C 0.582194 0.130080 0.798267 0.051 Uiso calc 0.543(15) A 1
H H25D 0.641010 0.092679 0.756107 0.051 Uiso calc 0.543(15) A 1
C C44 0.6849(11) 0.0717(3) 0.8404(4) 0.069(3) Uani d 0.543(15) A 1
H H44A 0.649715 0.077216 0.878653 0.104 Uiso calc 0.543(15) A 1
H H44B 0.756490 0.094517 0.840620 0.104 Uiso calc 0.543(15) A 1
H H44C 0.701810 0.029796 0.834852 0.104 Uiso calc 0.543(15) A 1
C C45 0.5001(11) 0.0553(4) 0.7821(4) 0.064(2) Uani d 0.543(15) A 1
H H45A 0.522744 0.013678 0.780946 0.096 Uiso calc 0.543(15) A 1
H H45B 0.457705 0.065860 0.744228 0.096 Uiso calc 0.543(15) A 1
H H45C 0.450783 0.061673 0.815331 0.096 Uiso calc 0.543(15) A 1
N N25A 0.6630(10) 0.0979(4) 0.7979(4) 0.035(2) Uani d 0.457(15) A 2
H H25E 0.644591 0.134792 0.810156 0.042 Uiso calc 0.457(15) A 2
H H25F 0.680836 0.100582 0.758960 0.042 Uiso calc 0.457(15) A 2
C C44A 0.7669(10) 0.0776(3) 0.8344(3) 0.047(2) Uani d 0.457(15) A 2
H H44D 0.758615 0.087108 0.876658 0.071 Uiso calc 0.457(15) A 2
H H44E 0.835248 0.097490 0.820777 0.071 Uiso calc 0.457(15) A 2
H H44F 0.775375 0.034842 0.829911 0.071 Uiso calc 0.457(15) A 2
C C45A 0.5606(11) 0.0599(4) 0.8007(5) 0.047(3) Uani d 0.457(15) A 2
H H45D 0.578049 0.020376 0.785915 0.070 Uiso calc 0.457(15) A 2
H H45E 0.496347 0.076824 0.775824 0.070 Uiso calc 0.457(15) A 2
H H45F 0.539454 0.057114 0.842308 0.070 Uiso calc 0.457(15) A 2
C C1 0.81178(19) 0.01926(10) 0.63002(11) 0.0289(5) Uani d 1 . .
C C2 0.8566(2) -0.03605(10) 0.60636(12) 0.0342(5) Uani d 1 . .
C C3 0.8650(2) -0.08629(10) 0.64193(13) 0.0417(6) Uani d 1 . .
H H3 0.838645 -0.085132 0.681218 0.050 Uiso calc 1 . .
C C4 0.9111(2) -0.13801(11) 0.62100(14) 0.0462(7) Uani d 1 . .
H H4 0.916066 -0.172097 0.645763 0.055 Uiso calc 1 . .
C C5 0.9495(3) -0.13989(12) 0.56437(15) 0.0527(8) Uani d 1 . .
H H5 0.981003 -0.175331 0.549708 0.063 Uiso calc 1 . .
C C6 0.9423(3) -0.08998(13) 0.52871(16) 0.0676(10) Uani d 1 . .
H H6 0.970093 -0.091086 0.489739 0.081 Uiso calc 1 . .
C C7 0.8947(3) -0.03829(12) 0.54941(14) 0.0541(8) Uani d 1 . .
H H7 0.888527 -0.004460 0.524314 0.065 Uiso calc 1 . .
C C8 0.9758(2) 0.19549(12) 0.58311(14) 0.0471(7) Uani d 1 . .
H H8A 1.009743 0.222692 0.555124 0.071 Uiso calc 1 . .
H H8B 0.932476 0.164744 0.560539 0.071 Uiso calc 1 . .
H H8C 1.037305 0.177238 0.608956 0.071 Uiso calc 1 . .
C C9 0.9601(2) 0.27473(13) 0.65306(14) 0.0482(7) Uani d 1 . .
H H9A 1.019299 0.257484 0.681073 0.072 Uiso calc 1 . .
H H9B 0.905505 0.297357 0.675461 0.072 Uiso calc 1 . .
H H9C 0.996715 0.300926 0.625094 0.072 Uiso calc 1 . .
C C10 0.6296(2) 0.14369(11) 0.51734(11) 0.0366(6) Uani d 1 . .
H H10A 0.572147 0.161536 0.488801 0.055 Uiso calc 1 . .
H H10B 0.590555 0.124243 0.549459 0.055 Uiso calc 1 . .
H H10C 0.674742 0.114519 0.496582 0.055 Uiso calc 1 . .
C C11 0.7545(2) 0.22302(12) 0.49464(12) 0.0418(6) Uani d 1 . .
H H11A 0.794190 0.195942 0.468745 0.063 Uiso calc 1 . .
H H11B 0.809432 0.252337 0.511619 0.063 Uiso calc 1 . .
H H11C 0.692131 0.243089 0.471058 0.063 Uiso calc 1 . .
C C12 0.6664(2) 0.38283(9) 0.60019(10) 0.0290(5) Uani d 1 . .
C C13 0.6743(4) 0.43560(18) 0.56075(18) 0.0289(16) Uani d 0.606(13) B 1
C C14 0.7432(6) 0.43690(13) 0.51233(19) 0.0395(15) Uani d 0.606(13) B 1
H H14 0.785660 0.402854 0.502425 0.047 Uiso calc 0.606(13) B 1
C C15 0.7500(8) 0.48802(15) 0.47840(17) 0.0445(17) Uani d 0.606(13) B 1
H H15 0.797129 0.488910 0.445302 0.053 Uiso calc 0.606(13) B 1
C C16 0.6880(6) 0.53784(15) 0.4929(2) 0.0502(19) Uani d 0.606(13) B 1
H H16 0.692614 0.572773 0.469693 0.060 Uiso calc 0.606(13) B 1
C C17 0.6191(4) 0.53653(19) 0.5413(3) 0.0513(19) Uani d 0.606(13) B 1
H H17 0.576630 0.570580 0.551208 0.062 Uiso calc 0.606(13) B 1
C C18 0.6122(4) 0.4854(2) 0.5752(3) 0.0417(17) Uani d 0.606(13) B 1
H H18 0.565160 0.484524 0.608332 0.050 Uiso calc 0.606(13) B 1
C C13A 0.6623(6) 0.4392(2) 0.5691(3) 0.032(3) Uani d 0.394(13) B 2
C C14A 0.6798(10) 0.43762(18) 0.5082(3) 0.039(2) Uani d 0.394(13) B 2
H H14A 0.695518 0.401156 0.489430 0.047 Uiso calc 0.394(13) B 2
C C15A 0.6744(12) 0.4894(2) 0.4748(2) 0.044(3) Uani d 0.394(13) B 2
H H15A 0.686352 0.488334 0.433232 0.053 Uiso calc 0.394(13) B 2
C C16A 0.6515(8) 0.54275(19) 0.5023(3) 0.043(2) Uani d 0.394(13) B 2
H H16A 0.647732 0.578139 0.479484 0.051 Uiso calc 0.394(13) B 2
C C17A 0.6340(8) 0.5443(2) 0.5632(4) 0.049(3) Uani d 0.394(13) B 2
H H17A 0.618279 0.580766 0.581934 0.059 Uiso calc 0.394(13) B 2
C C18A 0.6394(9) 0.4925(3) 0.5965(3) 0.036(2) Uani d 0.394(13) B 2
H H18A 0.627446 0.493589 0.638133 0.043 Uiso calc 0.394(13) B 2
C C19 0.4092(2) 0.14691(10) 0.67089(11) 0.0342(5) Uani d 1 . .
C C20 0.3063(9) 0.1090(6) 0.6666(7) 0.043(3) Uani d 0.434(3) C 1
C C21 0.3064(7) 0.0584(6) 0.6315(6) 0.045(3) Uani d 0.434(3) C 1
H H21 0.372689 0.048389 0.611001 0.054 Uiso calc 0.434(3) C 1
C C22 0.2094(9) 0.0224(4) 0.6262(5) 0.055(3) Uani d 0.434(3) C 1
H H22 0.209441 -0.012166 0.602207 0.066 Uiso calc 0.434(3) C 1
C C23 0.1124(7) 0.0370(4) 0.6562(5) 0.059(3) Uani d 0.434(3) C 1
H H23 0.046119 0.012439 0.652589 0.071 Uiso calc 0.434(3) C 1
C C24 0.1124(9) 0.0876(5) 0.6913(6) 0.071(3) Uani d 0.434(3) C 1
H H24 0.046044 0.097598 0.711765 0.085 Uiso calc 0.434(3) C 1
C C25 0.2093(12) 0.1236(5) 0.6965(8) 0.063(3) Uani d 0.434(3) C 1
H H25 0.209292 0.158153 0.720559 0.076 Uiso calc 0.434(3) C 1
C C20A 0.3103(11) 0.1074(7) 0.6553(7) 0.038(3) Uani d 0.356(3) C 2
C C21A 0.3177(8) 0.0635(7) 0.6123(6) 0.039(3) Uani d 0.356(3) C 2
H H21A 0.383866 0.060955 0.589799 0.047 Uiso calc 0.356(3) C 2
C C22A 0.2282(10) 0.0233(5) 0.6024(5) 0.051(3) Uani d 0.356(3) C 2
H H22A 0.233231 -0.006753 0.572992 0.062 Uiso calc 0.356(3) C 2
C C23A 0.1313(8) 0.0269(5) 0.6354(5) 0.061(4) Uani d 0.356(3) C 2
H H23A 0.070165 -0.000550 0.628535 0.073 Uiso calc 0.356(3) C 2
C C24A 0.1239(9) 0.0708(6) 0.6783(6) 0.067(3) Uani d 0.356(3) C 2
H H24A 0.057732 0.073360 0.700886 0.080 Uiso calc 0.356(3) C 2
C C25A 0.2134(12) 0.1111(6) 0.6883(7) 0.052(3) Uani d 0.356(3) C 2
H H25A 0.208367 0.141068 0.717695 0.063 Uiso calc 0.356(3) C 2
C C20B 0.3157(11) 0.1033(7) 0.6750(8) 0.039(4) Uani d 0.210(3) C 3
C C21B 0.2851(15) 0.0673(9) 0.6261(8) 0.045(4) Uani d 0.210(3) C 3
H H21B 0.329554 0.067873 0.591969 0.053 Uiso calc 0.210(3) C 3
C C22B 0.1895(15) 0.0307(8) 0.6271(8) 0.054(4) Uani d 0.210(3) C 3
H H22B 0.168551 0.006116 0.593719 0.065 Uiso calc 0.210(3) C 3
C C23B 0.1245(11) 0.0299(7) 0.6771(8) 0.074(5) Uani d 0.210(3) C 3
H H23B 0.059106 0.004819 0.677768 0.089 Uiso calc 0.210(3) C 3
C C24B 0.1551(11) 0.0658(7) 0.7259(7) 0.083(5) Uani d 0.210(3) C 3
H H24B 0.110663 0.065278 0.760069 0.099 Uiso calc 0.210(3) C 3
C C25B 0.2507(11) 0.1025(6) 0.7249(7) 0.067(4) Uani d 0.210(3) C 3
H H25B 0.271665 0.127035 0.758321 0.080 Uiso calc 0.210(3) C 3
C C26 0.8816(2) 0.20654(11) 0.81012(11) 0.0399(6) Uani d 1 . .
C C27 0.9669(6) 0.1895(3) 0.8593(2) 0.0351(15) Uani d 0.77(3) D 1
C C28 1.0814(5) 0.1834(3) 0.8460(3) 0.0444(13) Uani d 0.77(3) D 1
H H28 1.102169 0.187630 0.805888 0.053 Uiso calc 0.77(3) D 1
C C29 1.1654(5) 0.1711(3) 0.8915(4) 0.0532(16) Uani d 0.77(3) D 1
H H29 1.243668 0.166952 0.882391 0.064 Uiso calc 0.77(3) D 1
C C30 1.1350(6) 0.1649(2) 0.9502(3) 0.0491(16) Uani d 0.77(3) D 1
H H30 1.192496 0.156546 0.981262 0.059 Uiso calc 0.77(3) D 1
C C31 1.0206(7) 0.1710(4) 0.9635(2) 0.0515(17) Uani d 0.77(3) D 1
H H31 0.999824 0.166818 1.003630 0.062 Uiso calc 0.77(3) D 1
C C32 0.9365(7) 0.1833(4) 0.9180(2) 0.0440(17) Uani d 0.77(3) D 1
H H32 0.858323 0.187496 0.927128 0.053 Uiso calc 0.77(3) D 1
C C27A 0.9879(11) 0.1984(9) 0.8493(7) 0.025(3) Uani d 0.23(3) D 2
C C28A 1.0937(12) 0.1801(11) 0.8305(9) 0.047(4) Uani d 0.23(3) D 2
H H28A 1.106165 0.178782 0.788982 0.056 Uiso calc 0.23(3) D 2
C C29A 1.1814(11) 0.1636(10) 0.8725(12) 0.051(4) Uani d 0.23(3) D 2
H H29A 1.253693 0.151088 0.859734 0.061 Uiso calc 0.23(3) D 2
C C30A 1.1632(16) 0.1655(7) 0.9333(11) 0.044(4) Uani d 0.23(3) D 2
H H30A 1.223047 0.154212 0.962035 0.053 Uiso calc 0.23(3) D 2
C C31A 1.057(2) 0.1838(7) 0.9521(8) 0.043(4) Uani d 0.23(3) D 2
H H31A 1.044871 0.185031 0.993584 0.051 Uiso calc 0.23(3) D 2
C C32A 0.9697(17) 0.2002(7) 0.9100(7) 0.032(3) Uani d 0.23(3) D 2
H H32A 0.897341 0.212726 0.922832 0.039 Uiso calc 0.23(3) D 2
C C33 0.3098(2) 0.30692(12) 0.75896(13) 0.0452(7) Uani d 1 . .
H H33A 0.277215 0.324416 0.794146 0.068 Uiso calc 1 . .
H H33B 0.320483 0.264426 0.765300 0.068 Uiso calc 1 . .
H H33C 0.257233 0.313542 0.723503 0.068 Uiso calc 1 . .
C C34 0.4053(3) 0.39726(12) 0.73812(15) 0.0553(8) Uani d 1 . .
H H34A 0.368944 0.415700 0.771719 0.083 Uiso calc 1 . .
H H34B 0.355879 0.402649 0.701261 0.083 Uiso calc 1 . .
H H34C 0.480370 0.415695 0.733442 0.083 Uiso calc 1 . .
C C35 0.6108(3) 0.39493(13) 0.84034(13) 0.0600(9) Uani d 1 . .
H H35A 0.662632 0.391692 0.876604 0.090 Uiso calc 1 . .
H H35B 0.534132 0.380466 0.848729 0.090 Uiso calc 1 . .
H H35C 0.605400 0.436319 0.827759 0.090 Uiso calc 1 . .
C C36 0.7728(3) 0.37658(14) 0.78161(16) 0.0591(8) Uani d 1 . .
H H36A 0.774019 0.418186 0.769707 0.089 Uiso calc 1 . .
H H36B 0.800774 0.352126 0.749494 0.089 Uiso calc 1 . .
H H36C 0.822549 0.370973 0.818289 0.089 Uiso calc 1 . .
C C37 0.4609(2) 0.23168(10) 0.91961(10) 0.0309(5) Uani d 1 . .
C C38 0.40735(19) 0.23783(10) 0.97704(10) 0.0295(5) Uani d 1 . .
C C39 0.4304(2) 0.19653(11) 1.02244(11) 0.0340(5) Uani d 1 . .
H H39 0.483056 0.165231 1.016964 0.041 Uiso calc 1 . .
C C40 0.3760(2) 0.20130(12) 1.07596(11) 0.0373(6) Uani d 1 . .
H H40 0.391651 0.173256 1.107022 0.045 Uiso calc 1 . .
C C41 0.2993(2) 0.24693(12) 1.08378(12) 0.0406(6) Uani d 1 . .
H H41 0.260817 0.249598 1.119831 0.049 Uiso calc 1 . .
C C42 0.2786(2) 0.28863(11) 1.03920(12) 0.0404(6) Uani d 1 . .
H H42 0.227303 0.320416 1.045154 0.048 Uiso calc 1 . .
C C43 0.3320(2) 0.28430(10) 0.98602(11) 0.0339(5) Uani d 1 . .
H H43 0.317407 0.313053 0.955546 0.041 Uiso calc 1 . .

loop_
_atom_site_aniso_label
_atom_site_aniso_U_11
_atom_site_aniso_U_22
_atom_site_aniso_U_33
_atom_site_aniso_U_12
_atom_site_aniso_U_13
_atom_site_aniso_U_23
Ti1 0.0254(2) 0.0215(2) 0.0296(2) 0.00267(16) 0.00727(16) -0.00238(16)
Ti2 0.0371(2) 0.0234(2) 0.0287(2) 0.00878(17) 0.00751(18) -0.00126(16)
N1 0.0452(12) 0.0255(10) 0.0395(11) 0.0056(9) 0.0114(10) -0.0026(8)
N2 0.0449(13) 0.0267(10) 0.0380(11) 0.0080(9) 0.0111(9) -0.0013(9)
N3 0.0306(10) 0.0238(9) 0.0343(11) 0.0031(8) 0.0065(8) -0.0029(8)
N4 0.0278(10) 0.0234(9) 0.0393(11) 0.0027(8) 0.0086(8) -0.0031(8)
N5 0.0279(10) 0.0323(11) 0.0452(12) -0.0003(8) 0.0082(9) -0.0038(9)
N6 0.0316(11) 0.0298(10) 0.0317(10) 0.0048(8) 0.0093(8) -0.0001(8)
N7 0.0331(11) 0.0247(10) 0.0322(10) 0.0001(8) 0.0064(8) 0.0032(8)
N8 0.0283(10) 0.0238(9) 0.0328(10) 0.0033(8) 0.0080(8) -0.0007(8)
N9 0.0293(10) 0.0232(9) 0.0334(10) 0.0027(8) 0.0074(8) -0.0005(8)
N10 0.0329(11) 0.0216(9) 0.0445(12) 0.0035(8) 0.0087(9) 0.0005(8)
N11 0.0298(10) 0.0253(10) 0.0363(11) -0.0003(8) 0.0055(8) -0.0019(8)
N12 0.0285(10) 0.0236(9) 0.0294(10) 0.0017(7) 0.0069(8) -0.0003(7)
N13 0.0307(10) 0.0269(9) 0.0272(10) 0.0042(8) 0.0099(8) 0.0024(8)
N14 0.0382(12) 0.0322(11) 0.0427(12) 0.0024(9) 0.0170(9) 0.0045(9)
N15 0.0354(11) 0.0307(10) 0.0377(11) 0.0087(9) -0.0047(9) -0.0048(9)
N16 0.0310(10) 0.0254(10) 0.0350(11) 0.0066(8) 0.0011(8) -0.0034(8)
N17 0.0414(12) 0.0339(11) 0.0334(11) 0.0128(9) -0.0040(9) -0.0084(9)
N18 0.0565(15) 0.0464(13) 0.0396(12) 0.0242(11) -0.0136(11) -0.0179(10)
N19 0.0464(13) 0.0329(11) 0.0367(11) 0.0171(9) 0.0132(10) 0.0027(9)
N20 0.0616(15) 0.0307(11) 0.0413(12) 0.0049(10) -0.0015(11) -0.0069(9)
N21 0.0788(17) 0.0303(11) 0.0289(11) 0.0099(11) 0.0141(11) 0.0006(9)
N22 0.100(2) 0.0281(11) 0.0300(11) 0.0193(12) 0.0181(12) 0.0036(9)
N23 0.0528(13) 0.0271(10) 0.0290(10) 0.0103(9) 0.0088(9) -0.0022(8)
N24 0.0345(11) 0.0274(10) 0.0324(10) 0.0037(8) 0.0073(8) -0.0039(8)
N25 0.069(6) 0.028(3) 0.031(3) 0.006(4) 0.015(4) 0.000(2)
C44 0.086(9) 0.044(3) 0.076(5) 0.010(4) -0.010(4) 0.009(3)
C45 0.090(7) 0.047(4) 0.054(5) -0.006(4) -0.003(4) 0.013(3)
N25A 0.054(5) 0.019(3) 0.034(3) 0.004(4) 0.014(4) -0.003(2)
C44A 0.054(6) 0.037(3) 0.051(4) 0.005(3) 0.007(3) 0.004(3)
C45A 0.064(7) 0.034(4) 0.044(5) -0.001(5) 0.020(5) -0.004(4)
C1 0.0231(11) 0.0243(11) 0.0401(13) 0.0002(9) 0.0075(10) -0.0033(9)
C2 0.0305(13) 0.0231(11) 0.0504(15) -0.0002(9) 0.0122(11) -0.0038(10)
C3 0.0414(15) 0.0259(12) 0.0605(17) 0.0023(11) 0.0235(13) 0.0034(12)
C4 0.0455(16) 0.0229(12) 0.073(2) 0.0034(11) 0.0225(14) 0.0068(12)
C5 0.0575(18) 0.0273(13) 0.077(2) 0.0080(12) 0.0314(16) -0.0080(13)
C6 0.103(3) 0.0346(15) 0.071(2) 0.0136(17) 0.047(2) -0.0046(15)
C7 0.083(2) 0.0271(13) 0.0564(18) 0.0120(14) 0.0319(16) 0.0005(12)
C8 0.0315(14) 0.0386(15) 0.073(2) 0.0040(11) 0.0162(13) -0.0062(13)
C9 0.0368(15) 0.0445(16) 0.0636(19) -0.0095(12) 0.0047(13) -0.0083(14)
C10 0.0373(14) 0.0418(14) 0.0310(13) 0.0032(11) 0.0033(10) -0.0040(11)
C11 0.0464(16) 0.0431(14) 0.0370(14) 0.0054(12) 0.0122(12) 0.0037(11)
C12 0.0296(12) 0.0234(11) 0.0343(12) -0.0011(9) 0.0030(10) -0.0010(9)
C13 0.041(4) 0.019(3) 0.026(3) -0.003(3) -0.001(2) -0.003(2)
C14 0.049(4) 0.035(2) 0.035(2) -0.001(2) 0.011(3) -0.0024(18)
C15 0.063(5) 0.036(2) 0.037(2) -0.010(2) 0.016(3) 0.0005(18)
C16 0.078(5) 0.032(3) 0.041(3) -0.005(3) 0.002(3) 0.007(2)
C17 0.074(4) 0.025(3) 0.056(5) 0.010(3) 0.012(4) 0.003(3)
C18 0.055(4) 0.032(3) 0.039(3) 0.007(3) 0.011(3) -0.001(2)
C13A 0.023(5) 0.033(5) 0.041(5) -0.002(4) 0.011(4) 0.004(4)
C14A 0.057(7) 0.023(3) 0.037(4) 0.006(3) 0.002(4) -0.003(2)
C15A 0.059(8) 0.035(4) 0.038(4) 0.001(4) 0.003(4) 0.004(3)
C16A 0.050(6) 0.018(3) 0.059(6) 0.001(3) 0.002(4) 0.014(3)
C17A 0.063(6) 0.023(4) 0.065(6) -0.001(4) 0.024(5) 0.001(3)
C18A 0.042(5) 0.024(3) 0.044(5) -0.001(3) 0.014(4) -0.002(3)
C19 0.0326(13) 0.0268(12) 0.0445(14) 0.0014(10) 0.0122(11) 0.0038(10)
C20 0.039(6) 0.037(6) 0.055(7) -0.008(5) 0.009(5) 0.009(5)
C21 0.026(5) 0.040(5) 0.069(7) 0.000(4) 0.000(4) 0.008(5)
C22 0.034(5) 0.039(5) 0.091(8) -0.006(4) 0.005(5) 0.005(5)
C23 0.033(4) 0.050(5) 0.096(9) -0.005(4) 0.010(5) 0.015(5)
C24 0.044(5) 0.057(6) 0.116(9) -0.003(4) 0.032(5) 0.010(5)
C25 0.045(5) 0.048(5) 0.101(8) -0.008(4) 0.036(5) 0.001(5)
C20A 0.033(6) 0.035(6) 0.046(7) 0.001(5) 0.008(4) 0.014(4)
C21A 0.024(5) 0.033(5) 0.059(7) -0.010(4) -0.001(4) 0.011(5)
C22A 0.027(5) 0.050(5) 0.076(8) -0.008(4) -0.001(5) 0.012(5)
C23A 0.032(6) 0.060(7) 0.092(8) -0.018(5) 0.014(6) 0.018(5)
C24A 0.034(5) 0.074(8) 0.094(7) -0.011(6) 0.021(5) 0.007(7)
C25A 0.040(6) 0.053(6) 0.066(7) -0.006(5) 0.014(5) 0.009(5)
C20B 0.022(7) 0.026(7) 0.068(9) 0.000(6) 0.006(6) 0.011(6)
C21B 0.021(7) 0.037(8) 0.076(9) 0.005(6) 0.007(7) 0.004(8)
C22B 0.030(8) 0.035(7) 0.095(9) -0.008(6) -0.007(7) 0.010(7)
C23B 0.044(9) 0.075(10) 0.104(11) -0.020(8) 0.006(7) 0.012(9)
C24B 0.056(8) 0.093(10) 0.102(10) -0.026(7) 0.027(8) 0.008(8)
C25B 0.045(8) 0.072(9) 0.086(9) -0.018(7) 0.028(7) -0.003(7)
C26 0.0448(15) 0.0326(13) 0.0406(14) 0.0104(11) -0.0092(12) -0.0095(11)
C27 0.040(2) 0.025(3) 0.039(3) 0.003(2) -0.008(2) -0.008(2)
C28 0.040(3) 0.054(3) 0.038(2) -0.005(2) -0.006(2) -0.006(2)
C29 0.036(2) 0.072(3) 0.051(4) -0.002(2) -0.005(2) -0.017(3)
C30 0.048(3) 0.049(3) 0.048(3) 0.003(2) -0.017(3) -0.005(2)
C31 0.055(3) 0.060(3) 0.038(2) 0.002(3) -0.005(2) -0.010(2)
C32 0.043(3) 0.046(4) 0.042(2) 0.006(3) -0.006(2) -0.012(2)
C27A 0.032(6) 0.013(6) 0.031(6) -0.004(5) -0.001(5) 0.000(5)
C28A 0.025(6) 0.065(10) 0.049(7) 0.002(6) -0.003(5) -0.005(8)
C29A 0.038(7) 0.059(9) 0.054(9) 0.003(6) -0.012(6) -0.019(8)
C30A 0.041(7) 0.042(7) 0.046(8) -0.006(6) -0.018(7) -0.014(7)
C31A 0.050(8) 0.042(7) 0.034(6) -0.008(7) -0.010(6) -0.005(5)
C32A 0.034(6) 0.024(6) 0.040(6) -0.010(5) 0.005(5) -0.004(5)
C33 0.0415(15) 0.0443(15) 0.0508(16) 0.0159(12) 0.0103(12) -0.0038(12)
C34 0.0580(19) 0.0404(15) 0.071(2) 0.0264(14) 0.0309(16) 0.0139(14)
C35 0.106(3) 0.0385(16) 0.0374(15) -0.0158(16) 0.0174(16) -0.0089(12)
C36 0.0516(19) 0.0499(18) 0.074(2) 0.0017(14) -0.0085(16) -0.0216(16)
C37 0.0333(13) 0.0282(12) 0.0312(12) 0.0027(10) 0.0019(10) -0.0025(10)
C38 0.0266(12) 0.0309(12) 0.0312(12) -0.0049(9) 0.0026(9) -0.0061(9)
C39 0.0302(12) 0.0403(14) 0.0316(12) 0.0019(10) 0.0018(10) -0.0020(10)
C40 0.0363(14) 0.0461(15) 0.0292(12) -0.0108(11) 0.0004(10) 0.0002(11)
C41 0.0358(14) 0.0490(15) 0.0386(14) -0.0154(12) 0.0149(11) -0.0118(12)
C42 0.0333(14) 0.0359(14) 0.0536(16) -0.0055(11) 0.0152(12) -0.0069(12)
C43 0.0317(13) 0.0306(12) 0.0398(14) -0.0046(10) 0.0057(10) 0.0000(10)

loop_
_atom_type_symbol
_atom_type_description
_atom_type_scat_dispersion_real
_atom_type_scat_dispersion_imag
_atom_type_scat_source
C C 0.0033 0.0016 'International Tables Vol C Tables 4.2.6.8 and 6.1.1.4'
H H 0.0000 0.0000 'International Tables Vol C Tables 4.2.6.8 and 6.1.1.4'
N N 0.0061 0.0033 'International Tables Vol C Tables 4.2.6.8 and 6.1.1.4'
Ti Ti 0.2776 0.4457 'International Tables Vol C Tables 4.2.6.8 and 6.1.1.4'

loop_
_geom_angle_atom_site_label_1
_geom_angle_atom_site_label_2
_geom_angle_atom_site_label_3
_geom_angle_site_symmetry_1
_geom_angle_site_symmetry_3
_geom_angle
_geom_angle_publ_flag
N3 Ti1 N8 . . 164.82(7) ?
N3 Ti1 N12 . . 85.77(7) ?
N3 Ti1 N16 . . 85.01(7) ?
N5 Ti1 N3 . . 101.28(8) ?
N5 Ti1 N6 . . 97.98(9) ?
N5 Ti1 N8 . . 89.83(8) ?
N5 Ti1 N12 . . 162.38(8) ?
N5 Ti1 N16 . . 85.55(8) ?
N6 Ti1 N3 . . 91.25(8) ?
N6 Ti1 N8 . . 97.48(8) ?
N6 Ti1 N12 . . 97.99(8) ?
N6 Ti1 N16 . . 175.31(8) ?
N8 Ti1 N12 . . 80.75(7) ?
N8 Ti1 N16 . . 85.58(7) ?
N12 Ti1 N16 . . 78.95(7) ?
N9 Ti2 N13 . . 80.25(7) ?
N9 Ti2 N17 . . 86.32(7) ?
N13 Ti2 N17 . . 77.94(7) ?
N19 Ti2 N9 . . 99.42(8) ?
N19 Ti2 N13 . . 96.29(8) ?
N19 Ti2 N17 . . 171.14(9) ?
N19 Ti2 N23 . . 90.31(8) ?
N20 Ti2 N9 . . 88.58(9) ?
N20 Ti2 N13 . . 162.12(9) ?
N20 Ti2 N17 . . 87.51(9) ?
N20 Ti2 N19 . . 99.30(10) ?
N20 Ti2 N23 . . 99.98(9) ?
N23 Ti2 N9 . . 165.88(7) ?
N23 Ti2 N13 . . 88.58(7) ?
N23 Ti2 N17 . . 82.90(8) ?
N2 N1 C1 . . 104.42(19) ?
N3 N2 N1 . . 109.57(18) ?
N2 N3 Ti1 . . 124.69(14) ?
N2 N3 N4 . . 109.68(17) ?
N4 N3 Ti1 . . 125.62(14) ?
C1 N4 N3 . . 104.27(18) ?
C8 N5 Ti1 . . 120.62(17) ?
C8 N5 C9 . . 111.0(2) ?
C9 N5 Ti1 . . 128.03(17) ?
C10 N6 Ti1 . . 126.00(15) ?
C11 N6 Ti1 . . 124.70(17) ?
C11 N6 C10 . . 109.2(2) ?
N8 N7 C12 . . 104.28(17) ?
N7 N8 Ti1 . . 119.02(13) ?
N7 N8 N9 . . 109.76(17) ?
N9 N8 Ti1 . . 131.21(14) ?
N8 N9 Ti2 . . 132.47(14) ?
N8 N9 N10 . . 109.22(17) ?
N10 N9 Ti2 . . 118.22(14) ?
C12 N10 N9 . . 104.46(17) ?
N12 N11 C19 . . 104.57(18) ?
N11 N12 Ti1 . . 120.87(13) ?
N11 N12 N13 . . 109.87(17) ?
N13 N12 Ti1 . . 129.04(14) ?
N12 N13 Ti2 . . 132.19(14) ?
N14 N13 Ti2 . . 118.97(14) ?
N14 N13 N12 . . 108.83(18) ?
N13 N14 C19 . . 104.86(18) ?
C26 N15 N16 . . 104.17(19) ?
N15 N16 Ti1 . . 120.23(14) ?
N17 N16 Ti1 . . 130.05(15) ?
N17 N16 N15 . . 109.33(18) ?
N16 N17 Ti2 . . 130.06(15) ?
N18 N17 Ti2 . . 119.97(15) ?
N18 N17 N16 . . 109.65(19) ?
N17 N18 C26 . . 104.4(2) ?
C33 N19 Ti2 . . 127.09(16) ?
C34 N19 Ti2 . . 123.05(19) ?
C34 N19 C33 . . 109.8(2) ?
C35 N20 Ti2 . . 120.7(2) ?
C36 N20 Ti2 . . 127.85(18) ?
C36 N20 C35 . . 111.3(2) ?
N22 N21 C37 . . 105.0(2) ?
N23 N22 N21 . . 109.12(19) ?
N22 N23 Ti2 . . 125.74(15) ?
N22 N23 N24 . . 110.03(19) ?
N24 N23 Ti2 . . 124.21(14) ?
C37 N24 N23 . . 103.93(18) ?
H25C N25 H25D . . 107.8 ?
C44 N25 H25C . . 109.0 ?
C44 N25 H25D . . 109.0 ?
C45 N25 H25C . . 109.0 ?
C45 N25 H25D . . 109.0 ?
C45 N25 C44 . . 113.0(6) ?
N25 C44 H44A . . 109.5 ?
N25 C44 H44B . . 109.5 ?
N25 C44 H44C . . 109.5 ?
H44A C44 H44B . . 109.5 ?
H44A C44 H44C . . 109.5 ?
H44B C44 H44C . . 109.5 ?
N25 C45 H45A . . 109.5 ?
N25 C45 H45B . . 109.5 ?
N25 C45 H45C . . 109.5 ?
H45A C45 H45B . . 109.5 ?
H45A C45 H45C . . 109.5 ?
H45B C45 H45C . . 109.5 ?
H25E N25A H25F . . 107.5 ?
C44A N25A H25E . . 108.5 ?
C44A N25A H25F . . 108.5 ?
C45A N25A H25E . . 108.5 ?
C45A N25A H25F . . 108.5 ?
C45A N25A C44A . . 115.1(7) ?
N25A C44A H44D . . 109.5 ?
N25A C44A H44E . . 109.5 ?
N25A C44A H44F . . 109.5 ?
H44D C44A H44E . . 109.5 ?
H44D C44A H44F . . 109.5 ?
H44E C44A H44F . . 109.5 ?
N25A C45A H45D . . 109.5 ?
N25A C45A H45E . . 109.5 ?
N25A C45A H45F . . 109.5 ?
H45D C45A H45E . . 109.5 ?
H45D C45A H45F . . 109.5 ?
H45E C45A H45F . . 109.5 ?
N1 C1 C2 . . 123.5(2) ?
N4 C1 N1 . . 112.07(19) ?
N4 C1 C2 . . 124.4(2) ?
C3 C2 C1 . . 120.4(2) ?
C7 C2 C1 . . 120.6(2) ?
C7 C2 C3 . . 119.0(2) ?
C2 C3 H3 . . 119.5 ?
C4 C3 C2 . . 121.0(2) ?
C4 C3 H3 . . 119.5 ?
C3 C4 H4 . . 120.1 ?
C5 C4 C3 . . 119.8(2) ?
C5 C4 H4 . . 120.1 ?
C4 C5 H5 . . 120.1 ?
C4 C5 C6 . . 119.7(2) ?
C6 C5 H5 . . 120.1 ?
C5 C6 H6 . . 119.7 ?
C5 C6 C7 . . 120.5(3) ?
C7 C6 H6 . . 119.7 ?
C2 C7 C6 . . 120.0(3) ?
C2 C7 H7 . . 120.0 ?
C6 C7 H7 . . 120.0 ?
N5 C8 H8A . . 109.5 ?
N5 C8 H8B . . 109.5 ?
N5 C8 H8C . . 109.5 ?
H8A C8 H8B . . 109.5 ?
H8A C8 H8C . . 109.5 ?
H8B C8 H8C . . 109.5 ?
N5 C9 H9A . . 109.5 ?
N5 C9 H9B . . 109.5 ?
N5 C9 H9C . . 109.5 ?
H9A C9 H9B . . 109.5 ?
H9A C9 H9C . . 109.5 ?
H9B C9 H9C . . 109.5 ?
N6 C10 H10A . . 109.5 ?
N6 C10 H10B . . 109.5 ?
N6 C10 H10C . . 109.5 ?
H10A C10 H10B . . 109.5 ?
H10A C10 H10C . . 109.5 ?
H10B C10 H10C . . 109.5 ?
N6 C11 H11A . . 109.5 ?
N6 C11 H11B . . 109.5 ?
N6 C11 H11C . . 109.5 ?
H11A C11 H11B . . 109.5 ?
H11A C11 H11C . . 109.5 ?
H11B C11 H11C . . 109.5 ?
N7 C12 C13 . . 120.6(3) ?
N7 C12 C13A . . 130.3(3) ?
N10 C12 N7 . . 112.27(19) ?
N10 C12 C13 . . 127.1(3) ?
N10 C12 C13A . . 117.4(3) ?
C14 C13 C12 . . 122.6(3) ?
C14 C13 C18 . . 120.0 ?
C18 C13 C12 . . 117.3(3) ?
C13 C14 H14 . . 120.0 ?
C13 C14 C15 . . 120.0 ?
C15 C14 H14 . . 120.0 ?
C14 C15 H15 . . 120.0 ?
C16 C15 C14 . . 120.0 ?
C16 C15 H15 . . 120.0 ?
C15 C16 H16 . . 120.0 ?
C15 C16 C17 . . 120.0 ?
C17 C16 H16 . . 120.0 ?
C16 C17 H17 . . 120.0 ?
C16 C17 C18 . . 120.0 ?
C18 C17 H17 . . 120.0 ?
C13 C18 H18 . . 120.0 ?
C17 C18 C13 . . 120.0 ?
C17 C18 H18 . . 120.0 ?
C14A C13A C12 . . 116.4(4) ?
C14A C13A C18A . . 120.0 ?
C18A C13A C12 . . 123.6(4) ?
C13A C14A H14A . . 120.0 ?
C13A C14A C15A . . 120.0 ?
C15A C14A H14A . . 120.0 ?
C14A C15A H15A . . 120.0 ?
C14A C15A C16A . . 120.0 ?
C16A C15A H15A . . 120.0 ?
C15A C16A H16A . . 120.0 ?
C17A C16A C15A . . 120.0 ?
C17A C16A H16A . . 120.0 ?
C16A C17A H17A . . 120.0 ?
C16A C17A C18A . . 120.0 ?
C18A C17A H17A . . 120.0 ?
C13A C18A H18A . . 120.0 ?
C17A C18A C13A . . 120.0 ?
C17A C18A H18A . . 120.0 ?
N11 C19 N14 . . 111.9(2) ?
N11 C19 C20 . . 128.2(6) ?
N11 C19 C20A . . 119.2(6) ?
N11 C19 C20B . . 128.6(7) ?
N14 C19 C20 . . 119.9(6) ?
N14 C19 C20A . . 128.6(6) ?
N14 C19 C20B . . 118.6(7) ?
C21 C20 C19 . . 119.2(9) ?
C21 C20 C25 . . 120.0 ?
C25 C20 C19 . . 120.8(9) ?
C20 C21 H21 . . 120.0 ?
C22 C21 C20 . . 120.0 ?
C22 C21 H21 . . 120.0 ?
C21 C22 H22 . . 120.0 ?
C23 C22 C21 . . 120.0 ?
C23 C22 H22 . . 120.0 ?
C22 C23 H23 . . 120.0 ?
C22 C23 C24 . . 120.0 ?
C24 C23 H23 . . 120.0 ?
C23 C24 H24 . . 120.0 ?
C25 C24 C23 . . 120.0 ?
C25 C24 H24 . . 120.0 ?
C20 C25 H25 . . 120.0 ?
C24 C25 C20 . . 120.0 ?
C24 C25 H25 . . 120.0 ?
C21A C20A C19 . . 120.8(9) ?
C21A C20A C25A . . 120.0 ?
C25A C20A C19 . . 118.9(9) ?
C20A C21A H21A . . 120.0 ?
C22A C21A C20A . . 120.0 ?
C22A C21A H21A . . 120.0 ?
C21A C22A H22A . . 120.0 ?
C23A C22A C21A . . 120.0 ?
C23A C22A H22A . . 120.0 ?
C22A C23A H23A . . 120.0 ?
C22A C23A C24A . . 120.0 ?
C24A C23A H23A . . 120.0 ?
C23A C24A H24A . . 120.0 ?
C25A C24A C23A . . 120.0 ?
C25A C24A H24A . . 120.0 ?
C20A C25A H25A . . 120.0 ?
C24A C25A C20A . . 120.0 ?
C24A C25A H25A . . 120.0 ?
C21B C20B C19 . . 119.6(10) ?
C21B C20B C25B . . 120.0 ?
C25B C20B C19 . . 120.0(10) ?
C20B C21B H21B . . 120.0 ?
C20B C21B C22B . . 120.0 ?
C22B C21B H21B . . 120.0 ?
C21B C22B H22B . . 120.0 ?
C23B C22B C21B . . 120.0 ?
C23B C22B H22B . . 120.0 ?
C22B C23B H23B . . 120.0 ?
C22B C23B C24B . . 120.0 ?
C24B C23B H23B . . 120.0 ?
C23B C24B H24B . . 120.0 ?
C25B C24B C23B . . 120.0 ?
C25B C24B H24B . . 120.0 ?
C20B C25B H25B . . 120.0 ?
C24B C25B C20B . . 120.0 ?
C24B C25B H25B . . 120.0 ?
N15 C26 N18 . . 112.4(2) ?
N15 C26 C27 . . 125.8(3) ?
N15 C26 C27A . . 118.2(8) ?
N18 C26 C27 . . 121.6(3) ?
N18 C26 C27A . . 128.3(8) ?
C28 C27 C26 . . 118.0(4) ?
C28 C27 C32 . . 120.0 ?
C32 C27 C26 . . 121.8(4) ?
C27 C28 H28 . . 120.0 ?
C27 C28 C29 . . 120.0 ?
C29 C28 H28 . . 120.0 ?
C28 C29 H29 . . 120.0 ?
C28 C29 C30 . . 120.0 ?
C30 C29 H29 . . 120.0 ?
C29 C30 H30 . . 120.0 ?
C31 C30 C29 . . 120.0 ?
C31 C30 H30 . . 120.0 ?
C30 C31 H31 . . 120.0 ?
C30 C31 C32 . . 120.0 ?
C32 C31 H31 . . 120.0 ?
C27 C32 H32 . . 120.0 ?
C31 C32 C27 . . 120.0 ?
C31 C32 H32 . . 120.0 ?
C28A C27A C26 . . 125.5(10) ?
C28A C27A C32A . . 120.0 ?
C32A C27A C26 . . 113.5(9) ?
C27A C28A H28A . . 120.0 ?
C29A C28A C27A . . 120.0 ?
C29A C28A H28A . . 120.0 ?
C28A C29A H29A . . 120.0 ?
C30A C29A C28A . . 120.0 ?
C30A C29A H29A . . 120.0 ?
C29A C30A H30A . . 120.0 ?
C29A C30A C31A . . 120.0 ?
C31A C30A H30A . . 120.0 ?
C30A C31A H31A . . 120.0 ?
C32A C31A C30A . . 120.0 ?
C32A C31A H31A . . 120.0 ?
C27A C32A H32A . . 120.0 ?
C31A C32A C27A . . 120.0 ?
C31A C32A H32A . . 120.0 ?
N19 C33 H33A . . 109.5 ?
N19 C33 H33B . . 109.5 ?
N19 C33 H33C . . 109.5 ?
H33A C33 H33B . . 109.5 ?
H33A C33 H33C . . 109.5 ?
H33B C33 H33C . . 109.5 ?
N19 C34 H34A . . 109.5 ?
N19 C34 H34B . . 109.5 ?
N19 C34 H34C . . 109.5 ?
H34A C34 H34B . . 109.5 ?
H34A C34 H34C . . 109.5 ?
H34B C34 H34C . . 109.5 ?
N20 C35 H35A . . 109.5 ?
N20 C35 H35B . . 109.5 ?
N20 C35 H35C . . 109.5 ?
H35A C35 H35B . . 109.5 ?
H35A C35 H35C . . 109.5 ?
H35B C35 H35C . . 109.5 ?
N20 C36 H36A . . 109.5 ?
N20 C36 H36B . . 109.5 ?
N20 C36 H36C . . 109.5 ?
H36A C36 H36B . . 109.5 ?
H36A C36 H36C . . 109.5 ?
H36B C36 H36C . . 109.5 ?
N21 C37 C38 . . 124.2(2) ?
N24 C37 N21 . . 112.0(2) ?
N24 C37 C38 . . 123.9(2) ?
C39 C38 C37 . . 120.0(2) ?
C43 C38 C37 . . 120.3(2) ?
C43 C38 C39 . . 119.7(2) ?
C38 C39 H39 . . 120.1 ?
C38 C39 C40 . . 119.8(2) ?
C40 C39 H39 . . 120.1 ?
C39 C40 H40 . . 120.0 ?
C41 C40 C39 . . 120.0(2) ?
C41 C40 H40 . . 120.0 ?
C40 C41 H41 . . 119.9 ?
C42 C41 C40 . . 120.1(2) ?
C42 C41 H41 . . 119.9 ?
C41 C42 H42 . . 119.8 ?
C43 C42 C41 . . 120.3(2) ?
C43 C42 H42 . . 119.8 ?
C38 C43 H43 . . 119.9 ?
C42 C43 C38 . . 120.1(2) ?
C42 C43 H43 . . 119.9 ?

loop_
_geom_bond_atom_site_label_1
_geom_bond_atom_site_label_2
_geom_bond_site_symmetry_2
_geom_bond_distance
_geom_bond_publ_flag
Ti1 N3 . 2.1534(19) y
Ti1 N5 . 1.892(2) y
Ti1 N6 . 1.893(2) y
Ti1 N8 . 2.1967(18) y
Ti1 N12 . 2.2592(19) y
Ti1 N16 . 2.294(2) y
Ti2 N9 . 2.1970(19) y
Ti2 N13 . 2.2404(19) y
Ti2 N17 . 2.266(2) y
Ti2 N19 . 1.901(2) y
Ti2 N20 . 1.890(2) y
Ti2 N23 . 2.151(2) y
N1 N2 . 1.333(3) ?
N1 C1 . 1.350(3) ?
N2 N3 . 1.324(3) ?
N3 N4 . 1.346(3) ?
N4 C1 . 1.331(3) ?
N5 C8 . 1.449(3) ?
N5 C9 . 1.459(3) ?
N6 C10 . 1.468(3) ?
N6 C11 . 1.460(3) ?
N7 N8 . 1.332(3) ?
N7 C12 . 1.342(3) ?
N8 N9 . 1.333(2) ?
N9 N10 . 1.338(3) ?
N10 C12 . 1.337(3) ?
N11 N12 . 1.329(3) ?
N11 C19 . 1.335(3) ?
N12 N13 . 1.333(2) ?
N13 N14 . 1.333(3) ?
N14 C19 . 1.339(3) ?
N15 N16 . 1.337(3) ?
N15 C26 . 1.336(3) ?
N16 N17 . 1.332(3) ?
N17 N18 . 1.328(3) ?
N18 C26 . 1.337(3) ?
N19 C33 . 1.461(4) ?
N19 C34 . 1.460(3) ?
N20 C35 . 1.464(3) ?
N20 C36 . 1.447(4) ?
N21 N22 . 1.330(3) ?
N21 C37 . 1.345(3) ?
N22 N23 . 1.326(3) ?
N23 N24 . 1.346(3) ?
N24 C37 . 1.336(3) ?
N25 H25C . 0.9100 ?
N25 H25D . 0.9100 ?
N25 C44 . 1.485(10) ?
N25 C45 . 1.472(10) ?
C44 H44A . 0.9800 ?
C44 H44B . 0.9800 ?
C44 H44C . 0.9800 ?
C45 H45A . 0.9800 ?
C45 H45B . 0.9800 ?
C45 H45C . 0.9800 ?
N25A H25E . 0.9100 ?
N25A H25F . 0.9100 ?
N25A C44A . 1.486(10) ?
N25A C45A . 1.474(11) ?
C44A H44D . 0.9800 ?
C44A H44E . 0.9800 ?
C44A H44F . 0.9800 ?
C45A H45D . 0.9800 ?
C45A H45E . 0.9800 ?
C45A H45F . 0.9800 ?
C1 C2 . 1.470(3) ?
C2 C3 . 1.389(3) ?
C2 C7 . 1.377(4) ?
C3 H3 . 0.9500 ?
C3 C4 . 1.383(3) ?
C4 H4 . 0.9500 ?
C4 C5 . 1.372(4) ?
C5 H5 . 0.9500 ?
C5 C6 . 1.383(4) ?
C6 H6 . 0.9500 ?
C6 C7 . 1.388(4) ?
C7 H7 . 0.9500 ?
C8 H8A . 0.9800 ?
C8 H8B . 0.9800 ?
C8 H8C . 0.9800 ?
C9 H9A . 0.9800 ?
C9 H9B . 0.9800 ?
C9 H9C . 0.9800 ?
C10 H10A . 0.9800 ?
C10 H10B . 0.9800 ?
C10 H10C . 0.9800 ?
C11 H11A . 0.9800 ?
C11 H11B . 0.9800 ?
C11 H11C . 0.9800 ?
C12 C13 . 1.492(3) ?
C12 C13A . 1.453(5) ?
C13 C14 . 1.3900 ?
C13 C18 . 1.3900 ?
C14 H14 . 0.9500 ?
C14 C15 . 1.3900 ?
C15 H15 . 0.9500 ?
C15 C16 . 1.3900 ?
C16 H16 . 0.9500 ?
C16 C17 . 1.3900 ?
C17 H17 . 0.9500 ?
C17 C18 . 1.3900 ?
C18 H18 . 0.9500 ?
C13A C14A . 1.3900 ?
C13A C18A . 1.3900 ?
C14A H14A . 0.9500 ?
C14A C15A . 1.3900 ?
C15A H15A . 0.9500 ?
C15A C16A . 1.3900 ?
C16A H16A . 0.9500 ?
C16A C17A . 1.3900 ?
C17A H17A . 0.9500 ?
C17A C18A . 1.3900 ?
C18A H18A . 0.9500 ?
C19 C20 . 1.471(5) ?
C19 C20A . 1.481(6) ?
C19 C20B . 1.477(7) ?
C20 C21 . 1.3900 ?
C20 C25 . 1.3900 ?
C21 H21 . 0.9500 ?
C21 C22 . 1.3900 ?
C22 H22 . 0.9500 ?
C22 C23 . 1.3900 ?
C23 H23 . 0.9500 ?
C23 C24 . 1.3900 ?
C24 H24 . 0.9500 ?
C24 C25 . 1.3900 ?
C25 H25 . 0.9500 ?
C20A C21A . 1.3900 ?
C20A C25A . 1.3900 ?
C21A H21A . 0.9500 ?
C21A C22A . 1.3900 ?
C22A H22A . 0.9500 ?
C22A C23A . 1.3900 ?
C23A H23A . 0.9500 ?
C23A C24A . 1.3900 ?
C24A H24A . 0.9500 ?
C24A C25A . 1.3900 ?
C25A H25A . 0.9500 ?
C20B C21B . 1.3900 ?
C20B C25B . 1.3900 ?
C21B H21B . 0.9500 ?
C21B C22B . 1.3900 ?
C22B H22B . 0.9500 ?
C22B C23B . 1.3900 ?
C23B H23B . 0.9500 ?
C23B C24B . 1.3900 ?
C24B H24B . 0.9500 ?
C24B C25B . 1.3900 ?
C25B H25B . 0.9500 ?
C26 C27 . 1.482(4) ?
C26 C27A . 1.477(7) ?
C27 C28 . 1.3900 ?
C27 C32 . 1.3900 ?
C28 H28 . 0.9500 ?
C28 C29 . 1.3900 ?
C29 H29 . 0.9500 ?
C29 C30 . 1.3900 ?
C30 H30 . 0.9500 ?
C30 C31 . 1.3900 ?
C31 H31 . 0.9500 ?
C31 C32 . 1.3900 ?
C32 H32 . 0.9500 ?
C27A C28A . 1.3900 ?
C27A C32A . 1.3900 ?
C28A H28A . 0.9500 ?
C28A C29A . 1.3900 ?
C29A H29A . 0.9500 ?
C29A C30A . 1.3900 ?
C30A H30A . 0.9500 ?
C30A C31A . 1.3900 ?
C31A H31A . 0.9500 ?
C31A C32A . 1.3900 ?
C32A H32A . 0.9500 ?
C33 H33A . 0.9800 ?
C33 H33B . 0.9800 ?
C33 H33C . 0.9800 ?
C34 H34A . 0.9800 ?
C34 H34B . 0.9800 ?
C34 H34C . 0.9800 ?
C35 H35A . 0.9800 ?
C35 H35B . 0.9800 ?
C35 H35C . 0.9800 ?
C36 H36A . 0.9800 ?
C36 H36B . 0.9800 ?
C36 H36C . 0.9800 ?
C37 C38 . 1.471(3) ?
C38 C39 . 1.394(3) ?
C38 C43 . 1.393(3) ?
C39 H39 . 0.9500 ?
C39 C40 . 1.395(3) ?
C40 H40 . 0.9500 ?
C40 C41 . 1.385(4) ?
C41 H41 . 0.9500 ?
C41 C42 . 1.383(4) ?
C42 H42 . 0.9500 ?
C42 C43 . 1.382(3) ?
C43 H43 . 0.9500 ?

loop_
_geom_hbond_atom_site_label_D
_geom_hbond_atom_site_label_H
_geom_hbond_atom_site_label_A
_geom_hbond_site_symmetry_A
_geom_hbond_distance_DH
_geom_hbond_distance_HA
_geom_hbond_distance_DA
_geom_hbond_angle_DHA
_geom_hbond_publ_flag
N25 H25C N22 . 0.91 1.89 2.742(7) 155.7 yes
N25 H25D N2 . 0.91 1.97 2.864(8) 169.4 yes
N25A H25E N22 . 0.91 2.00 2.847(8) 154.1 yes
N25A H25F N2 . 0.91 1.82 2.690(8) 159.7 yes

loop_
_geom_torsion_atom_site_label_1
_geom_torsion_atom_site_label_2
_geom_torsion_atom_site_label_3
_geom_torsion_atom_site_label_4
_geom_torsion_site_symmetry_1
_geom_torsion_site_symmetry_2
_geom_torsion_site_symmetry_3
_geom_torsion_site_symmetry_4
_geom_torsion
_geom_torsion_publ_flag
Ti1 N3 N4 C1 . . . . -178.70(15) ?
Ti1 N8 N9 Ti2 . . . . 5.1(3) ?
Ti1 N8 N9 N10 . . . . -178.59(15) ?
Ti1 N12 N13 Ti2 . . . . 6.7(3) ?
Ti1 N12 N13 N14 . . . . -174.66(15) ?
Ti1 N16 N17 Ti2 . . . . 0.9(3) ?
Ti1 N16 N17 N18 . . . . -172.50(17) ?
Ti2 N9 N10 C12 . . . . 176.63(15) ?
Ti2 N13 N14 C19 . . . . 178.54(15) ?
Ti2 N17 N18 C26 . . . . -174.34(18) ?
Ti2 N23 N24 C37 . . . . -178.31(17) ?
N1 N2 N3 Ti1 . . . . 178.75(15) ?
N1 N2 N3 N4 . . . . 0.1(3) ?
N1 C1 C2 C3 . . . . -10.2(4) ?
N1 C1 C2 C7 . . . . 172.1(3) ?
N2 N1 C1 N4 . . . . 0.0(3) ?
N2 N1 C1 C2 . . . . 179.0(2) ?
N2 N3 N4 C1 . . . . 0.0(2) ?
N3 Ti1 N5 C8 . . . . 46.1(2) ?
N3 Ti1 N5 C9 . . . . -126.9(2) ?
N3 Ti1 N6 C10 . . . . 44.08(19) ?
N3 Ti1 N6 C11 . . . . -132.57(19) ?
N3 N4 C1 N1 . . . . 0.0(3) ?
N3 N4 C1 C2 . . . . -178.9(2) ?
N4 C1 C2 C3 . . . . 168.5(2) ?
N4 C1 C2 C7 . . . . -9.1(4) ?
N5 Ti1 N6 C10 . . . . 145.65(19) ?
N5 Ti1 N6 C11 . . . . -31.0(2) ?
N6 Ti1 N5 C8 . . . . -46.8(2) ?
N6 Ti1 N5 C9 . . . . 140.2(2) ?
N7 N8 N9 Ti2 . . . . -175.61(15) ?
N7 N8 N9 N10 . . . . 0.7(2) ?
N7 C12 C13 C14 . . . . -9.2(5) ?
N7 C12 C13 C18 . . . . 172.9(3) ?
N7 C12 C13A C14A . . . . 20.4(7) ?
N7 C12 C13A C18A . . . . -161.3(5) ?
N8 Ti1 N5 C8 . . . . -144.4(2) ?
N8 Ti1 N5 C9 . . . . 42.7(2) ?
N8 Ti1 N6 C10 . . . . -123.46(18) ?
N8 Ti1 N6 C11 . . . . 59.88(19) ?
N8 N7 C12 N10 . . . . 0.6(3) ?
N8 N7 C12 C13 . . . . -179.2(3) ?
N8 N7 C12 C13A . . . . -178.7(4) ?
N8 N9 N10 C12 . . . . -0.3(2) ?
N9 Ti2 N20 C35 . . . . 140.9(2) ?
N9 Ti2 N20 C36 . . . . -43.4(2) ?
N9 N10 C12 N7 . . . . -0.2(3) ?
N9 N10 C12 C13 . . . . 179.6(3) ?
N9 N10 C12 C13A . . . . 179.2(3) ?
N10 C12 C13 C14 . . . . 170.9(4) ?
N10 C12 C13 C18 . . . . -7.0(5) ?
N10 C12 C13A C14A . . . . -158.9(5) ?
N10 C12 C13A C18A . . . . 19.4(7) ?
N11 N12 N13 Ti2 . . . . -178.75(15) ?
N11 N12 N13 N14 . . . . -0.1(2) ?
N11 C19 C20 C21 . . . . 9.3(15) ?
N11 C19 C20 C25 . . . . -169.8(6) ?
N11 C19 C20A C21A . . . . 6.6(13) ?
N11 C19 C20A C25A . . . . -179.4(6) ?
N11 C19 C20B C21B . . . . -30.6(13) ?
N11 C19 C20B C25B . . . . 156.3(8) ?
N12 Ti1 N5 C8 . . . . 158.3(2) ?
N12 Ti1 N5 C9 . . . . -14.6(4) ?
N12 Ti1 N6 C10 . . . . -41.82(19) ?
N12 Ti1 N6 C11 . . . . 141.53(18) ?
N12 N11 C19 N14 . . . . -0.7(3) ?
N12 N11 C19 C20 . . . . 178.4(9) ?
N12 N11 C19 C20A . . . . 172.9(9) ?
N12 N11 C19 C20B . . . . -169.3(10) ?
N12 N13 N14 C19 . . . . -0.3(2) ?
N13 Ti2 N20 C35 . . . . -168.1(2) ?
N13 Ti2 N20 C36 . . . . 7.7(4) ?
N13 N14 C19 N11 . . . . 0.6(3) ?
N13 N14 C19 C20 . . . . -178.5(8) ?
N13 N14 C19 C20A . . . . -172.2(10) ?
N13 N14 C19 C20B . . . . 170.5(9) ?
N14 C19 C20 C21 . . . . -171.7(6) ?
N14 C19 C20 C25 . . . . 9.2(11) ?
N14 C19 C20A C21A . . . . 179.0(6) ?
N14 C19 C20A C25A . . . . -7.0(13) ?
N14 C19 C20B C21B . . . . 161.4(8) ?
N14 C19 C20B C25B . . . . -11.7(15) ?
N15 N16 N17 Ti2 . . . . 173.61(16) ?
N15 N16 N17 N18 . . . . 0.2(3) ?
N15 C26 C27 C28 . . . . 37.5(8) ?
N15 C26 C27 C32 . . . . -146.6(5) ?
N15 C26 C27A C28A . . . . 8.6(14) ?
N15 C26 C27A C32A . . . . -160.2(9) ?
N16 Ti1 N5 C8 . . . . 130.1(2) ?
N16 Ti1 N5 C9 . . . . -42.9(2) ?
N16 N15 C26 N18 . . . . 0.1(3) ?
N16 N15 C26 C27 . . . . 174.6(5) ?
N16 N15 C26 C27A . . . . -169.5(9) ?
N16 N17 N18 C26 . . . . -0.2(3) ?
N17 Ti2 N20 C35 . . . . -132.8(2) ?
N17 Ti2 N20 C36 . . . . 42.9(2) ?
N17 N18 C26 N15 . . . . 0.1(3) ?
N17 N18 C26 C27 . . . . -174.7(5) ?
N17 N18 C26 C27A . . . . 168.4(10) ?
N18 C26 C27 C28 . . . . -148.5(4) ?
N18 C26 C27 C32 . . . . 27.4(5) ?
N18 C26 C27A C28A . . . . -159.1(8) ?
N18 C26 C27A C32A . . . . 32.0(15) ?
N19 Ti2 N20 C35 . . . . 41.5(2) ?
N19 Ti2 N20 C36 . . . . -142.7(2) ?
N21 N22 N23 Ti2 . . . . 178.79(18) ?
N21 N22 N23 N24 . . . . 0.5(3) ?
N21 C37 C38 C39 . . . . 20.1(4) ?
N21 C37 C38 C43 . . . . -158.9(2) ?
N22 N21 C37 N24 . . . . 0.8(3) ?
N22 N21 C37 C38 . . . . 179.6(2) ?
N22 N23 N24 C37 . . . . 0.0(3) ?
N23 Ti2 N20 C35 . . . . -50.4(2) ?
N23 Ti2 N20 C36 . . . . 125.3(2) ?
N23 N24 C37 N21 . . . . -0.5(3) ?
N23 N24 C37 C38 . . . . -179.3(2) ?
N24 C37 C38 C39 . . . . -161.3(2) ?
N24 C37 C38 C43 . . . . 19.7(4) ?
C1 N1 N2 N3 . . . . -0.1(3) ?
C1 C2 C3 C4 . . . . -177.5(2) ?
C1 C2 C7 C6 . . . . 176.7(3) ?
C2 C3 C4 C5 . . . . 0.2(4) ?
C3 C2 C7 C6 . . . . -1.0(5) ?
C3 C4 C5 C6 . . . . 0.2(5) ?
C4 C5 C6 C7 . . . . -1.0(6) ?
C5 C6 C7 C2 . . . . 1.4(6) ?
C7 C2 C3 C4 . . . . 0.2(4) ?
C12 N7 N8 Ti1 . . . . 178.60(14) ?
C12 N7 N8 N9 . . . . -0.8(2) ?
C12 C13 C14 C15 . . . . -177.9(4) ?
C12 C13 C18 C17 . . . . 178.0(4) ?
C12 C13A C14A C15A . . . . 178.4(6) ?
C12 C13A C18A C17A . . . . -178.2(6) ?
C13 C14 C15 C16 . . . . 0.0 ?
C14 C13 C18 C17 . . . . 0.0 ?
C14 C15 C16 C17 . . . . 0.0 ?
C15 C16 C17 C18 . . . . 0.0 ?
C16 C17 C18 C13 . . . . 0.0 ?
C18 C13 C14 C15 . . . . 0.0 ?
C13A C14A C15A C16A . . . . 0.0 ?
C14A C13A C18A C17A . . . . 0.0 ?
C14A C15A C16A C17A . . . . 0.0 ?
C15A C16A C17A C18A . . . . 0.0 ?
C16A C17A C18A C13A . . . . 0.0 ?
C18A C13A C14A C15A . . . . 0.0 ?
C19 N11 N12 Ti1 . . . . 175.55(15) ?
C19 N11 N12 N13 . . . . 0.5(2) ?
C19 C20 C21 C22 . . . . -179.1(13) ?
C19 C20 C25 C24 . . . . 179.1(13) ?
C19 C20A C21A C22A . . . . 173.9(15) ?
C19 C20A C25A C24A . . . . -174.0(15) ?
C19 C20B C21B C22B . . . . -173.1(15) ?
C19 C20B C25B C24B . . . . 173.1(15) ?
C20 C21 C22 C23 . . . . 0.0 ?
C21 C20 C25 C24 . . . . 0.0 ?
C21 C22 C23 C24 . . . . 0.0 ?
C22 C23 C24 C25 . . . . 0.0 ?
C23 C24 C25 C20 . . . . 0.0 ?
C25 C20 C21 C22 . . . . 0.0 ?
C20A C21A C22A C23A . . . . 0.0 ?
C21A C20A C25A C24A . . . . 0.0 ?
C21A C22A C23A C24A . . . . 0.0 ?
C22A C23A C24A C25A . . . . 0.0 ?
C23A C24A C25A C20A . . . . 0.0 ?
C25A C20A C21A C22A . . . . 0.0 ?
C20B C21B C22B C23B . . . . 0.0 ?
C21B C20B C25B C24B . . . . 0.0 ?
C21B C22B C23B C24B . . . . 0.0 ?
C22B C23B C24B C25B . . . . 0.0 ?
C23B C24B C25B C20B . . . . 0.0 ?
C25B C20B C21B C22B . . . . 0.0 ?
C26 N15 N16 Ti1 . . . . 173.39(16) ?
C26 N15 N16 N17 . . . . -0.2(3) ?
C26 C27 C28 C29 . . . . 176.0(6) ?
C26 C27 C32 C31 . . . . -175.8(6) ?
C26 C27A C28A C29A . . . . -168.2(15) ?
C26 C27A C32A C31A . . . . 169.5(14) ?
C27 C28 C29 C30 . . . . 0.0 ?
C28 C27 C32 C31 . . . . 0.0 ?
C28 C29 C30 C31 . . . . 0.0 ?
C29 C30 C31 C32 . . . . 0.0 ?
C30 C31 C32 C27 . . . . 0.0 ?
C32 C27 C28 C29 . . . . 0.0 ?
C27A C28A C29A C30A . . . . 0.0 ?
C28A C27A C32A C31A . . . . 0.0 ?
C28A C29A C30A C31A . . . . 0.0 ?
C29A C30A C31A C32A . . . . 0.0 ?
C30A C31A C32A C27A . . . . 0.0 ?
C32A C27A C28A C29A . . . . 0.0 ?
C37 N21 N22 N23 . . . . -0.8(3) ?
C37 C38 C39 C40 . . . . -177.6(2) ?
C37 C38 C43 C42 . . . . 177.6(2) ?
C38 C39 C40 C41 . . . . 0.1(4) ?
C39 C38 C43 C42 . . . . -1.4(4) ?
C39 C40 C41 C42 . . . . -1.6(4) ?
C40 C41 C42 C43 . . . . 1.6(4) ?
C41 C42 C43 C38 . . . . -0.1(4) ?
C43 C38 C39 C40 . . . . 1.4(3) ?

loop_
_platon_squeeze_void_nr
_platon_squeeze_void_average_x
_platon_squeeze_void_average_y
_platon_squeeze_void_average_z
_platon_squeeze_void_volume
_platon_squeeze_void_count_electrons
_platon_squeeze_void_content
1 0.000 0.000 0.000 341 90 ' '
2 0.000 0.500 0.500 341 90 ' '
3 0.500 0.500 0.000 114 33 ' '
4 0.500 1.000 0.500 114 33 ' '
